data_1561046
loop_
_publ_author_name
'Lynch-Colameta, Tessa'
'Greta, Sarah'
'Snyder, Scott A.'

_publ_section_title
;
 Synthesis of Aza-Quaternary Centers via Pictet--Spengler Reactions of
 Ketonitrones
;
_journal_name_full 'Chemical Science'
_journal_paper_doi 10.1039/D1SC00882J
_journal_year 2021
_chemical_formula_moiety 'C25 H22 N2 O2'
_chemical_formula_sum 'C25 H22 N2 O2'
_chemical_formula_weight 382.44
_space_group_crystal_system monoclinic
_space_group_IT_number 14
_space_group_name_Hall '-P 2ybc'
_space_group_name_H-M_alt 'P 1 21/c 1'
_atom_sites_solution_hydrogens mixed
_atom_sites_solution_primary dual
_atom_sites_solution_secondary difmap
_audit_creation_date 2019-02-14
_audit_creation_method
;
Olex2 1.2
(compiled 2018.05.29 svn.r3508 for OlexSys, GUI svn.r5506)
;
_audit_update_record
;
2021-02-02 deposited with the CCDC.	2021-03-12 downloaded from the CCDC.
;
_cell_angle_alpha 90
_cell_angle_beta 101.373(2)
_cell_angle_gamma 90
_cell_formula_units_Z 4
_cell_length_a 9.5752(5)
_cell_length_b 12.0481(7)
_cell_length_c 17.8268(10)
_cell_measurement_reflns_used 9894
_cell_measurement_temperature 100(2)
_cell_measurement_theta_max 26.36
_cell_measurement_theta_min 2.33
_cell_volume 2016.17(19)
_computing_cell_refinement 'SAINT V.8.35A (Bruker AXS Inc., 2013)'
_computing_data_collection 'APEX3 v.2015.9-0 (Bruker AXS Inc., 2015)'
_computing_data_reduction 'SAINT V.8.35A (Bruker AXS Inc., 2013)'
_computing_molecular_graphics
;
OLEX2: a complete structure solution, refinement and analysis program 
Dolomanov et al., 2009

Mercury: visualization and analysis of crystal structures
Macrae, et al., 2006

O. V. Dolomanov, L. J. Bourhis, R. J. Gildea, J. A. K. Howard and H. Puschmann.
J. Appl. Cryst. (2009). 42, 339-341;

C. F. Macrae, P. R. Edgington, P. McCabe, E. Pidcock, G. P. Shields, R. Taylor,
M. Towler and J. van de Streek, J. Appl. Cryst. (2006). 39, 453-457.
;
_computing_publication_material
;
 APEX3 v.2015.5-2 (Bruker AXS Inc., 2015)
 OLEX2 (Dolomanov et al., 2009)
;
_computing_structure_refinement 'XL-2018/3 (Sheldrick, 2015b)'
_computing_structure_solution 'XT 2018/2 (Sheldrick, 2015a)'
_diffrn_ambient_temperature 100(2)
_diffrn_detector 'Bruker PHOTON 100'
_diffrn_detector_area_resol_mean 10.4167
_diffrn_detector_type CMOS
_diffrn_measured_fraction_theta_full 0.999
_diffrn_measured_fraction_theta_max 0.998
_diffrn_measurement_device_type 'Bruker D8 Venture'
_diffrn_measurement_method '\f and \w scans'
_diffrn_radiation_monochromator mirrors
_diffrn_radiation_type MoK\a
_diffrn_radiation_wavelength 0.71073
_diffrn_reflns_av_R_equivalents 0.0400
_diffrn_reflns_av_unetI/netI 0.0184
_diffrn_reflns_Laue_measured_fraction_full 0.999
_diffrn_reflns_Laue_measured_fraction_max 0.998
_diffrn_reflns_limit_h_max 12
_diffrn_reflns_limit_h_min -12
_diffrn_reflns_limit_k_max 15
_diffrn_reflns_limit_k_min -15
_diffrn_reflns_limit_l_max 22
_diffrn_reflns_limit_l_min -22
_diffrn_reflns_number 50007
_diffrn_reflns_point_group_measured_fraction_full 0.999
_diffrn_reflns_point_group_measured_fraction_max 0.998
_diffrn_reflns_theta_full 25.242
_diffrn_reflns_theta_max 26.505
_diffrn_reflns_theta_min 2.331
_diffrn_source 'micro-focus X-ray tube'
_diffrn_source_type 'INCOATEC ImuS'
_diffrn_standards_number 0
_exptl_absorpt_coefficient_mu 0.080
_exptl_absorpt_correction_T_max 0.7454
_exptl_absorpt_correction_T_min 0.6976
_exptl_absorpt_correction_type multi-scan
_exptl_absorpt_process_details
;
SADABS-2016/2 (Bruker,2016/2) was used for absorption correction. 
wR2(int) was 0.0757 before and 0.0454 after correction. 
The Ratio of minimum to maximum transmission is 0.9359. 
;
_exptl_crystal_colour 'clear colourless'
_exptl_crystal_colour_lustre clear
_exptl_crystal_colour_primary colourless
_exptl_crystal_density_diffrn 1.260
_exptl_crystal_description block
_exptl_crystal_F_000 808
_exptl_crystal_size_max 0.307
_exptl_crystal_size_mid 0.108
_exptl_crystal_size_min 0.107
_refine_diff_density_max 0.271
_refine_diff_density_min -0.183
_refine_diff_density_rms 0.036
_refine_ls_extinction_method none
_refine_ls_goodness_of_fit_ref 1.023
_refine_ls_hydrogen_treatment mixed
_refine_ls_matrix_type full
_refine_ls_number_parameters 267
_refine_ls_number_reflns 4167
_refine_ls_number_restraints 0
_refine_ls_restrained_S_all 1.023
_refine_ls_R_factor_all 0.0481
_refine_ls_R_factor_gt 0.0357
_refine_ls_shift/su_max 0.000
_refine_ls_shift/su_mean 0.000
_refine_ls_structure_factor_coef Fsqd
_refine_ls_weighting_details 'w=1/[\s^2^(Fo^2^)+(0.0362P)^2^+0.8078P] where P=(Fo^2^+2Fc^2^)/3'
_refine_ls_weighting_scheme calc
_refine_ls_wR_factor_gt 0.0812
_refine_ls_wR_factor_ref 0.0879
_reflns_Friedel_coverage 0.000
_reflns_number_gt 3413
_reflns_number_total 4167
_reflns_threshold_expression 'I > 2\s(I)'
_cod_data_source_file d1sc00882j2.cif
_cod_data_source_block 0732_lc
_cod_database_code 1561046
_shelx_shelxl_version_number 2018/1
_shelx_space_group_comment
;
The symmetry employed for this shelxl refinement is uniquely defined
by the following loop, which should always be used as a source of
symmetry information in preference to the above space-group names.
They are only intended as comments.
;
_shelx_estimated_absorpt_t_max 0.991
_shelx_estimated_absorpt_t_min 0.976
_olex2_refinement_description
;
1. Fixed Uiso
 At 1.2 times of:
  All C(H) groups, All C(H,H) groups
 At 1.5 times of:
  All C(H,H,H) groups
2.a Secondary CH2 refined with riding coordinates:
 C8(H8A,H8B), C9(H9A,H9B)
2.b Aromatic/amide H refined with riding coordinates:
 C1(H1), C2(H2A), C3(H3), C5(H5), C6(H6), C12(H12), C13(H13), C14(H14),
 C15(H15), C21(H21), C22(H22), C23(H23), C24(H24), C25(H25)
2.c Idealised Me refined as rotating group:
 C19(H19A,H19B,H19C)
;
_olex2_submission_special_instructions 'No special instructions were received'

loop_
_space_group_symop_operation_xyz
'x, y, z'
'-x, y+1/2, -z+1/2'
'-x, -y, -z'
'x, -y-1/2, z-1/2'

loop_
_atom_site_label
_atom_site_type_symbol
_atom_site_fract_x
_atom_site_fract_y
_atom_site_fract_z
_atom_site_U_iso_or_equiv
_atom_site_adp_type
_atom_site_occupancy
_atom_site_site_symmetry_order
_atom_site_calc_flag
_atom_site_refinement_flags_posn
_atom_site_refinement_flags_adp
_atom_site_refinement_flags_occupancy
_atom_site_disorder_assembly
_atom_site_disorder_group
O1 O 0.69996(11) 0.98781(9) 0.37632(6) 0.0447(3) Uani 1 1 d . . . . .
O2 O 0.53198(9) 0.85762(7) 0.37884(4) 0.02114(19) Uani 1 1 d . . . . .
N1 N 0.46053(10) 0.90140(8) 0.30413(5) 0.0196(2) Uani 1 1 d . . . . .
N2 N 0.28575(11) 0.62476(8) 0.25437(6) 0.0197(2) Uani 1 1 d . . . . .
H2 H 0.3224(17) 0.5863(13) 0.2194(9) 0.038(4) Uiso 1 1 d . . . . .
C1 C 0.86609(15) 0.78937(11) 0.62325(7) 0.0282(3) Uani 1 1 d . . . . .
H1 H 0.914341 0.763458 0.671810 0.034 Uiso 1 1 calc R . . . .
C2 C 0.92302(14) 0.87492(11) 0.58788(7) 0.0267(3) Uani 1 1 d . . . . .
H2A H 1.010962 0.907567 0.611631 0.032 Uiso 1 1 calc R . . . .
C3 C 0.85167(13) 0.91311(11) 0.51765(7) 0.0255(3) Uani 1 1 d . . . . .
H3 H 0.890619 0.972418 0.493264 0.031 Uiso 1 1 calc R . . . .
C4 C 0.72355(13) 0.86547(10) 0.48249(7) 0.0200(3) Uani 1 1 d . . . . .
C5 C 0.66640(14) 0.77885(11) 0.51809(7) 0.0249(3) Uani 1 1 d . . . . .
H5 H 0.578519 0.745968 0.494477 0.030 Uiso 1 1 calc R . . . .
C6 C 0.73881(15) 0.74094(12) 0.58834(7) 0.0306(3) Uani 1 1 d . . . . .
H6 H 0.700829 0.681202 0.612770 0.037 Uiso 1 1 calc R . . . .
C7 C 0.65347(13) 0.91174(10) 0.40718(7) 0.0218(3) Uani 1 1 d . . . . .
C8 C 0.33140(13) 0.95524(10) 0.31986(7) 0.0213(3) Uani 1 1 d . . . . .
H8A H 0.275999 0.984598 0.271107 0.026 Uiso 1 1 calc R . . . .
H8B H 0.360664 1.019368 0.354080 0.026 Uiso 1 1 calc R . . . .
C9 C 0.23369(13) 0.88141(10) 0.35635(7) 0.0218(3) Uani 1 1 d . . . . .
H9A H 0.271961 0.874724 0.411957 0.026 Uiso 1 1 calc R . . . .
H9B H 0.137746 0.915223 0.349266 0.026 Uiso 1 1 calc R . . . .
C10 C 0.22342(12) 0.76934(10) 0.32038(6) 0.0192(3) Uani 1 1 d . . . . .
C11 C 0.12830(12) 0.67928(10) 0.32615(6) 0.0202(3) Uani 1 1 d . . . . .
C12 C 0.01130(13) 0.66522(11) 0.36163(7) 0.0246(3) Uani 1 1 d . . . . .
H12 H -0.020601 0.724491 0.389122 0.030 Uiso 1 1 calc R . . . .
C13 C -0.05668(14) 0.56382(12) 0.35591(8) 0.0302(3) Uani 1 1 d . . . . .
H13 H -0.135714 0.553215 0.380041 0.036 Uiso 1 1 calc R . . . .
C14 C -0.01109(14) 0.47639(11) 0.31515(8) 0.0302(3) Uani 1 1 d . . . . .
H14 H -0.059176 0.407131 0.312798 0.036 Uiso 1 1 calc R . . . .
C15 C 0.10182(13) 0.48797(11) 0.27825(7) 0.0255(3) Uani 1 1 d . . . . .
H15 H 0.131399 0.428565 0.249987 0.031 Uiso 1 1 calc R . . . .
C16 C 0.17072(12) 0.59032(10) 0.28412(7) 0.0203(3) Uani 1 1 d . . . . .
C17 C 0.31529(12) 0.73362(10) 0.27612(6) 0.0179(2) Uani 1 1 d . . . . .
C18 C 0.43016(12) 0.80254(10) 0.25263(6) 0.0185(3) Uani 1 1 d . . . . .
C19 C 0.56786(13) 0.73612(11) 0.25626(7) 0.0240(3) Uani 1 1 d . . . . .
H19A H 0.644337 0.786204 0.248415 0.036 Uiso 1 1 calc GR . . . .
H19B H 0.552851 0.679182 0.216219 0.036 Uiso 1 1 calc GR . . . .
H19C H 0.594422 0.700510 0.306482 0.036 Uiso 1 1 calc GR . . . .
C20 C 0.38278(12) 0.84991(10) 0.17149(6) 0.0189(2) Uani 1 1 d . . . . .
C21 C 0.45164(13) 0.94143(10) 0.14814(7) 0.0225(3) Uani 1 1 d . . . . .
H21 H 0.527326 0.975664 0.182922 0.027 Uiso 1 1 calc R . . . .
C22 C 0.41107(14) 0.98317(11) 0.07476(7) 0.0268(3) Uani 1 1 d . . . . .
H22 H 0.457782 1.046761 0.060006 0.032 Uiso 1 1 calc R . . . .
C23 C 0.30330(15) 0.93329(12) 0.02273(7) 0.0308(3) Uani 1 1 d . . . . .
H23 H 0.276170 0.961757 -0.027738 0.037 Uiso 1 1 calc R . . . .
C24 C 0.23580(15) 0.84172(13) 0.04510(7) 0.0339(3) Uani 1 1 d . . . . .
H24 H 0.162069 0.806481 0.009626 0.041 Uiso 1 1 calc R . . . .
C25 C 0.27437(14) 0.80039(11) 0.11894(7) 0.0265(3) Uani 1 1 d . . . . .
H25 H 0.226141 0.737599 0.133677 0.032 Uiso 1 1 calc R . . . .

loop_
_atom_site_aniso_label
_atom_site_aniso_U_11
_atom_site_aniso_U_22
_atom_site_aniso_U_33
_atom_site_aniso_U_23
_atom_site_aniso_U_13
_atom_site_aniso_U_12
O1 0.0418(6) 0.0492(7) 0.0340(6) 0.0227(5) -0.0147(5) -0.0271(5)
O2 0.0222(4) 0.0225(4) 0.0157(4) 0.0036(3) -0.0035(3) -0.0047(4)
N1 0.0217(5) 0.0200(5) 0.0141(5) 0.0015(4) -0.0036(4) -0.0001(4)
N2 0.0222(5) 0.0166(5) 0.0196(5) -0.0013(4) 0.0020(4) -0.0002(4)
C1 0.0356(7) 0.0280(7) 0.0175(6) 0.0018(5) -0.0034(5) 0.0070(6)
C2 0.0233(6) 0.0274(7) 0.0257(7) -0.0023(5) -0.0040(5) 0.0010(5)
C3 0.0236(6) 0.0259(7) 0.0252(6) 0.0035(5) -0.0002(5) -0.0037(5)
C4 0.0220(6) 0.0198(6) 0.0175(6) -0.0008(5) 0.0021(5) -0.0004(5)
C5 0.0271(7) 0.0242(7) 0.0217(6) 0.0008(5) 0.0010(5) -0.0055(5)
C6 0.0394(8) 0.0276(7) 0.0236(7) 0.0067(6) 0.0031(6) -0.0034(6)
C7 0.0220(6) 0.0218(6) 0.0201(6) 0.0009(5) 0.0000(5) -0.0053(5)
C8 0.0251(6) 0.0174(6) 0.0197(6) -0.0032(5) 0.0001(5) 0.0012(5)
C9 0.0234(6) 0.0218(6) 0.0200(6) -0.0034(5) 0.0039(5) 0.0008(5)
C10 0.0197(6) 0.0206(6) 0.0156(6) 0.0003(5) -0.0007(4) 0.0004(5)
C11 0.0196(6) 0.0224(6) 0.0159(6) 0.0033(5) -0.0030(4) -0.0001(5)
C12 0.0197(6) 0.0317(7) 0.0207(6) 0.0031(5) 0.0001(5) 0.0008(5)
C13 0.0193(6) 0.0385(8) 0.0313(7) 0.0093(6) 0.0014(5) -0.0035(6)
C14 0.0225(6) 0.0259(7) 0.0380(8) 0.0079(6) -0.0041(6) -0.0061(5)
C15 0.0234(6) 0.0208(6) 0.0280(7) 0.0025(5) -0.0052(5) -0.0014(5)
C16 0.0190(6) 0.0211(6) 0.0177(6) 0.0034(5) -0.0037(4) -0.0002(5)
C17 0.0195(6) 0.0164(6) 0.0157(5) -0.0002(4) -0.0016(4) 0.0013(5)
C18 0.0193(6) 0.0179(6) 0.0173(6) -0.0017(5) 0.0010(5) -0.0010(5)
C19 0.0201(6) 0.0245(7) 0.0268(6) -0.0006(5) 0.0028(5) 0.0019(5)
C20 0.0184(6) 0.0211(6) 0.0173(6) -0.0016(5) 0.0038(4) 0.0027(5)
C21 0.0229(6) 0.0245(7) 0.0202(6) -0.0023(5) 0.0048(5) -0.0027(5)
C22 0.0324(7) 0.0265(7) 0.0241(7) 0.0024(5) 0.0117(5) -0.0015(6)
C23 0.0365(8) 0.0379(8) 0.0180(6) 0.0049(6) 0.0050(5) 0.0015(6)
C24 0.0338(7) 0.0426(9) 0.0210(7) 0.0004(6) -0.0049(6) -0.0084(6)
C25 0.0280(7) 0.0282(7) 0.0218(6) 0.0010(5) 0.0008(5) -0.0068(5)

loop_
_atom_type_symbol
_atom_type_description
_atom_type_scat_dispersion_real
_atom_type_scat_dispersion_imag
_atom_type_scat_source
C C 0.0033 0.0016 'International Tables Vol C Tables 4.2.6.8 and 6.1.1.4'
H H 0.0000 0.0000 'International Tables Vol C Tables 4.2.6.8 and 6.1.1.4'
N N 0.0061 0.0033 'International Tables Vol C Tables 4.2.6.8 and 6.1.1.4'
O O 0.0106 0.0060 'International Tables Vol C Tables 4.2.6.8 and 6.1.1.4'

loop_
_geom_angle_atom_site_label_1
_geom_angle_atom_site_label_2
_geom_angle_atom_site_label_3
_geom_angle
_geom_angle_site_symmetry_1
_geom_angle_site_symmetry_3
_geom_angle_publ_flag
C7 O2 N1 112.37(9) . . ?
O2 N1 C8 104.12(8) . . ?
O2 N1 C18 105.64(8) . . ?
C8 N1 C18 113.50(9) . . ?
C16 N2 H2 124.2(10) . . ?
C16 N2 C17 108.24(10) . . ?
C17 N2 H2 126.6(10) . . ?
C2 C1 H1 119.9 . . ?
C2 C1 C6 120.22(12) . . ?
C6 C1 H1 119.9 . . ?
C1 C2 H2A 120.2 . . ?
C1 C2 C3 119.68(12) . . ?
C3 C2 H2A 120.2 . . ?
C2 C3 H3 119.8 . . ?
C2 C3 C4 120.45(12) . . ?
C4 C3 H3 119.8 . . ?
C3 C4 C5 119.84(11) . . ?
C3 C4 C7 117.03(11) . . ?
C5 C4 C7 123.12(11) . . ?
C4 C5 H5 120.4 . . ?
C6 C5 C4 119.30(12) . . ?
C6 C5 H5 120.4 . . ?
C1 C6 C5 120.51(12) . . ?
C1 C6 H6 119.7 . . ?
C5 C6 H6 119.7 . . ?
O1 C7 O2 124.84(11) . . ?
O1 C7 C4 123.99(11) . . ?
O2 C7 C4 111.17(10) . . ?
N1 C8 H8A 108.4 . . ?
N1 C8 H8B 108.4 . . ?
N1 C8 C9 115.66(10) . . ?
H8A C8 H8B 107.4 . . ?
C9 C8 H8A 108.4 . . ?
C9 C8 H8B 108.4 . . ?
C8 C9 H9A 109.7 . . ?
C8 C9 H9B 109.7 . . ?
H9A C9 H9B 108.2 . . ?
C10 C9 C8 109.80(10) . . ?
C10 C9 H9A 109.7 . . ?
C10 C9 H9B 109.7 . . ?
C11 C10 C9 130.11(11) . . ?
C17 C10 C9 122.71(11) . . ?
C17 C10 C11 107.13(11) . . ?
C12 C11 C10 134.41(12) . . ?
C12 C11 C16 119.13(11) . . ?
C16 C11 C10 106.45(10) . . ?
C11 C12 H12 120.6 . . ?
C13 C12 C11 118.79(12) . . ?
C13 C12 H12 120.6 . . ?
C12 C13 H13 119.5 . . ?
C12 C13 C14 121.00(12) . . ?
C14 C13 H13 119.5 . . ?
C13 C14 H14 119.1 . . ?
C15 C14 C13 121.77(12) . . ?
C15 C14 H14 119.1 . . ?
C14 C15 H15 121.4 . . ?
C14 C15 C16 117.26(13) . . ?
C16 C15 H15 121.4 . . ?
N2 C16 C11 108.12(10) . . ?
N2 C16 C15 129.85(12) . . ?
C15 C16 C11 122.02(12) . . ?
N2 C17 C18 124.57(10) . . ?
C10 C17 N2 110.05(11) . . ?
C10 C17 C18 125.37(11) . . ?
N1 C18 C17 109.47(9) . . ?
N1 C18 C19 109.15(9) . . ?
N1 C18 C20 105.49(9) . . ?
C17 C18 C19 111.76(10) . . ?
C17 C18 C20 111.78(9) . . ?
C19 C18 C20 108.98(9) . . ?
C18 C19 H19A 109.5 . . ?
C18 C19 H19B 109.5 . . ?
C18 C19 H19C 109.5 . . ?
H19A C19 H19B 109.5 . . ?
H19A C19 H19C 109.5 . . ?
H19B C19 H19C 109.5 . . ?
C21 C20 C18 120.44(10) . . ?
C25 C20 C18 121.18(11) . . ?
C25 C20 C21 118.34(11) . . ?
C20 C21 H21 119.7 . . ?
C22 C21 C20 120.67(12) . . ?
C22 C21 H21 119.7 . . ?
C21 C22 H22 119.7 . . ?
C23 C22 C21 120.65(12) . . ?
C23 C22 H22 119.7 . . ?
C22 C23 H23 120.5 . . ?
C24 C23 C22 119.04(12) . . ?
C24 C23 H23 120.5 . . ?
C23 C24 H24 119.7 . . ?
C23 C24 C25 120.66(12) . . ?
C25 C24 H24 119.7 . . ?
C20 C25 H25 119.7 . . ?
C24 C25 C20 120.64(12) . . ?
C24 C25 H25 119.7 . . ?

loop_
_geom_bond_atom_site_label_1
_geom_bond_atom_site_label_2
_geom_bond_distance
_geom_bond_site_symmetry_2
_geom_bond_publ_flag
O1 C7 1.1988(15) . ?
O2 N1 1.4699(12) . ?
O2 C7 1.3423(14) . ?
N1 C8 1.4715(16) . ?
N1 C18 1.4970(15) . ?
N2 H2 0.902(16) . ?
N2 C16 1.3774(16) . ?
N2 C17 1.3811(15) . ?
C1 H1 0.9500 . ?
C1 C2 1.3757(19) . ?
C1 C6 1.3835(19) . ?
C2 H2A 0.9500 . ?
C2 C3 1.3816(17) . ?
C3 H3 0.9500 . ?
C3 C4 1.3871(17) . ?
C4 C5 1.3886(17) . ?
C4 C7 1.4861(16) . ?
C5 H5 0.9500 . ?
C5 C6 1.3839(18) . ?
C6 H6 0.9500 . ?
C8 H8A 0.9900 . ?
C8 H8B 0.9900 . ?
C8 C9 1.5263(17) . ?
C9 H9A 0.9900 . ?
C9 H9B 0.9900 . ?
C9 C10 1.4897(17) . ?
C10 C11 1.4333(17) . ?
C10 C17 1.3621(16) . ?
C11 C12 1.4011(17) . ?
C11 C16 1.4125(17) . ?
C12 H12 0.9500 . ?
C12 C13 1.3785(19) . ?
C13 H13 0.9500 . ?
C13 C14 1.398(2) . ?
C14 H14 0.9500 . ?
C14 C15 1.3789(19) . ?
C15 H15 0.9500 . ?
C15 C16 1.3927(17) . ?
C17 C18 1.5020(16) . ?
C18 C19 1.5327(16) . ?
C18 C20 1.5379(16) . ?
C19 H19A 0.9800 . ?
C19 H19B 0.9800 . ?
C19 H19C 0.9800 . ?
C20 C21 1.3899(17) . ?
C20 C25 1.3884(17) . ?
C21 H21 0.9500 . ?
C21 C22 1.3838(17) . ?
C22 H22 0.9500 . ?
C22 C23 1.3816(19) . ?
C23 H23 0.9500 . ?
C23 C24 1.377(2) . ?
C24 H24 0.9500 . ?
C24 C25 1.3875(18) . ?
C25 H25 0.9500 . ?
